data_7227946
loop_
_publ_author_name
'Huang, Ji-Han'
'Hou, Guang-Feng'
'Ma, Dong-Sheng'
'Yu, Ying-Hui'
'Jiang, Wen-Hong'
'Huang, Qi'
'Gao, Jin-Sheng'

_publ_section_title
;
 Two pairs of Zn(ii) coordination polymer enantiomers based on chiral
 aromatic polycarboxylate ligands: synthesis, crystal structures and
 properties
;
_journal_issue 30
_journal_name_full 'RSC Adv.'
_journal_page_first 18650
_journal_paper_doi 10.1039/C7RA00337D
_journal_volume 7
_journal_year 2017
_chemical_absolute_configuration rm
_chemical_formula_moiety 'C14 H14 O7 Zn'
_chemical_formula_sum 'C14 H14 O7 Zn'
_chemical_formula_weight 359.64
_chemical_name_systematic
;
 ?
;
_space_group_IT_number 4
_symmetry_cell_setting monoclinic
_symmetry_space_group_name_Hall 'P 2yb'
_symmetry_space_group_name_H-M 'P 1 21 1'
_atom_sites_solution_hydrogens geom
_atom_sites_solution_primary direct
_atom_sites_solution_secondary difmap
_audit_creation_method SHELXL-97
_audit_update_record
;
2017-01-09 deposited with the CCDC.
2017-03-23 downloaded from the CCDC.
;
_cell_angle_alpha 90.000(5)
_cell_angle_beta 96.636(5)
_cell_angle_gamma 90.000(5)
_cell_formula_units_Z 2
_cell_length_a 6.045(5)
_cell_length_b 7.363(5)
_cell_length_c 15.846(5)
_cell_measurement_reflns_used 1193
_cell_measurement_temperature 293(2)
_cell_measurement_theta_max 29.6388
_cell_measurement_theta_min 3.0483
_cell_volume 700.6(8)
_computing_cell_refinement 'Bruker FRAMBO'
_computing_data_collection 'Bruker FRAMBO'
_computing_data_reduction 'Bruker SHELXTL'
_computing_molecular_graphics 'Bruker SHELXTL'
_computing_publication_material 'Bruker SHELXTL'
_computing_structure_refinement 'SHELXL-97 (Sheldrick, 1997)'
_computing_structure_solution 'Bruker SHELXTL'
_diffrn_ambient_temperature 293(2)
_diffrn_measured_fraction_theta_full 0.999
_diffrn_measured_fraction_theta_max 0.999
_diffrn_measurement_device_type 'multiwire proportional'
_diffrn_measurement_method 'phi and omega scans'
_diffrn_radiation_monochromator graphite
_diffrn_radiation_source 'fine-focus sealed tube'
_diffrn_radiation_type MoK\a
_diffrn_radiation_wavelength 0.71069
_diffrn_reflns_av_R_equivalents 0.0176
_diffrn_reflns_av_sigmaI/netI 0.0336
_diffrn_reflns_limit_h_max 6
_diffrn_reflns_limit_h_min -7
_diffrn_reflns_limit_k_max 8
_diffrn_reflns_limit_k_min -8
_diffrn_reflns_limit_l_max 18
_diffrn_reflns_limit_l_min -10
_diffrn_reflns_number 2471
_diffrn_reflns_theta_full 25.00
_diffrn_reflns_theta_max 25.00
_diffrn_reflns_theta_min 3.05
_diffrn_standards_decay_% 0
_diffrn_standards_interval_count 0
_diffrn_standards_interval_time 0
_diffrn_standards_number 0
_exptl_absorpt_coefficient_mu 1.786
_exptl_absorpt_correction_T_max 0.793
_exptl_absorpt_correction_T_min 0.644
_exptl_absorpt_correction_type multi-scan
_exptl_absorpt_process_details sadabs(Sheldrick,1996)
_exptl_crystal_colour black
_exptl_crystal_density_diffrn 1.705
_exptl_crystal_density_method 'not measured'
_exptl_crystal_description strip
_exptl_crystal_F_000 368.0
_exptl_crystal_size_max 0.3
_exptl_crystal_size_mid 0.21
_exptl_crystal_size_min 0.13
_refine_diff_density_max 0.599
_refine_diff_density_min -0.826
_refine_diff_density_rms 0.113
_refine_ls_abs_structure_details 'Flack H D (1983), Acta Cryst. A39, 876-881'
_refine_ls_abs_structure_Flack 0.02(3)
_refine_ls_extinction_method none
_refine_ls_goodness_of_fit_ref 1.079
_refine_ls_hydrogen_treatment mixed
_refine_ls_matrix_type full
_refine_ls_number_parameters 199
_refine_ls_number_reflns 2464
_refine_ls_number_restraints 1
_refine_ls_restrained_S_all 1.079
_refine_ls_R_factor_all 0.0445
_refine_ls_R_factor_gt 0.0428
_refine_ls_shift/su_max 0.000
_refine_ls_shift/su_mean 0.000
_refine_ls_structure_factor_coef Fsqd
_refine_ls_weighting_details 'calc w=1/[\s^2^(Fo^2^)+(0.0924P)^2^+0.4804P] where P=(Fo^2^+2Fc^2^)/3'
_refine_ls_weighting_scheme calc
_refine_ls_wR_factor_gt 0.1247
_refine_ls_wR_factor_ref 0.1271
_reflns_number_gt 1812
_reflns_number_total 2464
_reflns_threshold_expression >2sigma(I)
_cod_data_source_file c7ra00337d2.cif
_cod_data_source_block 4-708
_cod_original_sg_symbol_Hall 'P 2yb '
_cod_original_sg_symbol_H-M 'P 21'
_cod_database_code 7227946

loop_
_symmetry_equiv_pos_as_xyz
'x, y, z'
'-x, y+1/2, -z'

loop_
_atom_site_label
_atom_site_type_symbol
_atom_site_fract_x
_atom_site_fract_y
_atom_site_fract_z
_atom_site_U_iso_or_equiv
_atom_site_adp_type
_atom_site_occupancy
_atom_site_symmetry_multiplicity
_atom_site_calc_flag
_atom_site_refinement_flags
C1 C 0.2696(10) 0.2327(9) 1.1941(3) 0.0257(13) Uani 1 1 d .
C2 C 0.0550(10) 0.1587(10) 1.1752(4) 0.0291(14) Uani 1 1 d .
H2 H -0.0332 0.1355 1.2184 0.035 Uiso 1 1 calc R
C3 C -0.0221(10) 0.1213(10) 1.0922(4) 0.0284(14) Uani 1 1 d .
H3 H -0.1622 0.0697 1.0789 0.034 Uiso 1 1 calc R
C4 C 0.1103(9) 0.1608(8) 1.0268(3) 0.0206(12) Uani 1 1 d .
C5 C 0.3269(9) 0.2338(8) 1.0473(3) 0.0199(11) Uani 1 1 d .
C6 C 0.4033(10) 0.2716(9) 1.1329(3) 0.0246(13) Uani 1 1 d .
H6 H 0.5434 0.3224 1.1475 0.029 Uiso 1 1 calc R
C7 C 0.4577(10) 0.2686(10) 0.9798(4) 0.0291(14) Uani 1 1 d .
H7 H 0.5985 0.3199 0.9918 0.035 Uiso 1 1 calc R
C8 C 0.3793(10) 0.2277(10) 0.8976(4) 0.0262(13) Uani 1 1 d .
H8 H 0.4700 0.2444 0.8547 0.031 Uiso 1 1 calc R
C9 C 0.1606(10) 0.1602(9) 0.8778(3) 0.0246(13) Uani 1 1 d .
C10 C 0.0311(10) 0.1292(9) 0.9404(3) 0.0244(13) Uani 1 1 d .
H10 H -0.1132 0.0861 0.9264 0.029 Uiso 1 1 calc R
C11 C 0.0699(11) 0.1181(10) 0.7879(4) 0.0308(14) Uani 1 1 d .
C12 C -0.3610(11) -0.3713(10) 0.6611(3) 0.0289(13) Uani 1 1 d .
H12 H -0.2912 -0.4798 0.6883 0.035 Uiso 1 1 calc R
C13 C -0.2397(11) -0.3185(9) 0.5857(4) 0.0258(14) Uani 1 1 d .
C14 C -0.6030(13) -0.4084(13) 0.6345(5) 0.056(3) Uani 1 1 d .
H14A H -0.6743 -0.4411 0.6835 0.084 Uiso 1 1 calc R
H14B H -0.6174 -0.5064 0.5943 0.084 Uiso 1 1 calc R
H14C H -0.6723 -0.3015 0.6088 0.084 Uiso 1 1 calc R
O1 O 0.1873(8) 0.0497(15) 0.7369(3) 0.0581(14) Uani 1 1 d .
O2 O -0.1371(8) 0.1376(8) 0.7683(3) 0.0365(11) Uani 1 1 d .
O3 O -0.5298(8) 0.1168(8) 0.6262(3) 0.0398(13) Uani 1 1 d .
H310 H -0.6370 0.1877 0.6095 0.048 Uiso 1 1 d R
H320 H -0.5725 0.0481 0.6643 0.048 Uiso 1 1 d R
O4 O -0.0938(10) 0.2182(8) 0.5713(4) 0.0466(15) Uani 1 1 d .
H410 H -0.1514 0.1537 0.5300 0.056 Uiso 1 1 d R
H420 H -0.1038 0.3287 0.5558 0.056 Uiso 1 1 d R
O5 O -0.3426(8) -0.2224(6) 0.7211(2) 0.0329(11) Uani 1 1 d .
O6 O -0.1642(10) -0.1613(8) 0.5793(4) 0.0402(13) Uani 1 1 d .
O7 O -0.2247(8) -0.4354(8) 0.5307(2) 0.0398(11) Uani 1 1 d .
Zn1 Zn -0.21390(9) 0.04551(11) 0.65377(3) 0.0247(2) Uani 1 1 d .

loop_
_atom_site_aniso_label
_atom_site_aniso_U_11
_atom_site_aniso_U_22
_atom_site_aniso_U_33
_atom_site_aniso_U_23
_atom_site_aniso_U_13
_atom_site_aniso_U_12
C1 0.035(3) 0.030(3) 0.013(3) -0.002(2) 0.003(2) -0.005(3)
C2 0.027(3) 0.041(4) 0.022(3) -0.003(3) 0.013(2) -0.011(3)
C3 0.025(3) 0.036(3) 0.025(3) 0.002(3) 0.005(2) -0.011(3)
C4 0.020(3) 0.024(3) 0.019(3) 0.001(2) 0.005(2) -0.003(2)
C5 0.018(3) 0.022(3) 0.021(3) 0.000(2) 0.004(2) -0.001(2)
C6 0.022(3) 0.032(3) 0.019(3) 0.000(2) 0.001(2) -0.002(3)
C7 0.025(3) 0.035(4) 0.028(3) -0.001(3) 0.008(2) 0.000(3)
C8 0.024(3) 0.036(4) 0.021(3) 0.006(3) 0.013(2) 0.000(3)
C9 0.025(3) 0.031(3) 0.019(3) -0.002(3) 0.007(2) 0.001(3)
C10 0.025(3) 0.028(3) 0.019(3) -0.002(2) -0.002(2) -0.003(3)
C11 0.038(3) 0.035(3) 0.020(3) -0.002(3) 0.009(3) 0.000(3)
C12 0.041(3) 0.030(3) 0.016(3) 0.000(2) 0.007(2) 0.002(3)
C13 0.030(3) 0.026(3) 0.021(3) -0.001(3) 0.004(2) 0.003(3)
C14 0.047(4) 0.061(7) 0.062(5) -0.015(4) 0.019(4) -0.015(4)
O1 0.065(3) 0.084(4) 0.027(2) -0.015(4) 0.015(2) 0.008(5)
O2 0.039(2) 0.048(3) 0.021(2) -0.008(2) 0.0015(18) -0.006(2)
O3 0.032(2) 0.059(3) 0.028(2) 0.009(2) 0.0053(18) 0.008(2)
O4 0.066(4) 0.033(3) 0.045(3) 0.013(2) 0.027(3) 0.007(3)
O5 0.059(3) 0.028(2) 0.0099(18) -0.0012(17) -0.0006(18) 0.006(2)
O6 0.048(3) 0.037(3) 0.041(3) -0.007(2) 0.028(2) -0.001(3)
O7 0.067(3) 0.027(3) 0.0275(19) -0.005(2) 0.0154(19) 0.003(3)
Zn1 0.0306(4) 0.0290(4) 0.0147(3) -0.0020(3) 0.0037(2) 0.0013(4)

loop_
_atom_type_symbol
_atom_type_description
_atom_type_scat_dispersion_real
_atom_type_scat_dispersion_imag
_atom_type_scat_source
C C 0.0033 0.0016 'International Tables Vol C Tables 4.2.6.8 and 6.1.1.4'
H H 0.0000 0.0000 'International Tables Vol C Tables 4.2.6.8 and 6.1.1.4'
N N 0.0061 0.0033 'International Tables Vol C Tables 4.2.6.8 and 6.1.1.4'
O O 0.0106 0.0060 'International Tables Vol C Tables 4.2.6.8 and 6.1.1.4'
Zn Zn 0.2839 1.4301 'International Tables Vol C Tables 4.2.6.8 and 6.1.1.4'

loop_
_geom_angle_atom_site_label_1
_geom_angle_atom_site_label_2
_geom_angle_atom_site_label_3
_geom_angle
_geom_angle_site_symmetry_1
_geom_angle_site_symmetry_3
C6 C1 O5 119.0(5) . 2_557
C6 C1 C2 122.6(5) . .
O5 C1 C2 118.4(5) 2_557 .
C3 C2 C1 119.0(5) . .
C2 C3 C4 120.3(6) . .
C3 C4 C10 121.3(5) . .
C3 C4 C5 119.9(5) . .
C10 C4 C5 118.9(5) . .
C6 C5 C4 119.0(5) . .
C6 C5 C7 122.6(5) . .
C4 C5 C7 118.4(5) . .
C1 C6 C5 119.2(5) . .
C8 C7 C5 120.9(6) . .
C7 C8 C9 120.1(5) . .
C10 C9 C8 120.2(5) . .
C10 C9 C11 118.9(6) . .
C8 C9 C11 120.9(5) . .
C9 C10 C4 121.4(6) . .
O1 C11 O2 120.6(6) . .
O1 C11 C9 121.9(6) . .
O2 C11 C9 117.1(5) . .
O5 C12 C14 108.7(6) . .
O5 C12 C13 108.4(6) . .
C14 C12 C13 111.7(5) . .
O7 C13 O6 122.0(6) . .
O7 C13 C12 117.1(6) . .
O6 C13 C12 120.8(6) . .
C11 O2 Zn1 108.3(4) . .
C1 O5 C12 116.3(5) 2_547 .
C1 O5 Zn1 122.2(4) 2_547 .
C12 O5 Zn1 109.4(3) . .
C13 O6 Zn1 125.7(4) . .
O2 Zn1 O6 142.4(3) . .
O2 Zn1 O3 103.5(2) . .
O6 Zn1 O3 106.4(2) . .
O2 Zn1 O4 108.7(3) . .
O6 Zn1 O4 90.5(2) . .
O3 Zn1 O4 95.8(2) . .
O2 Zn1 O5 85.79(18) . .
O6 Zn1 O5 73.3(2) . .
O3 Zn1 O5 87.8(2) . .
O4 Zn1 O5 163.7(2) . .

loop_
_geom_bond_atom_site_label_1
_geom_bond_atom_site_label_2
_geom_bond_distance
_geom_bond_site_symmetry_2
C1 C6 1.362(8) .
C1 O5 1.404(7) 2_557
C1 C2 1.407(9) .
C2 C3 1.373(8) .
C3 C4 1.410(8) .
C4 C10 1.417(7) .
C4 C5 1.418(8) .
C5 C6 1.410(8) .
C5 C7 1.425(8) .
C7 C8 1.367(8) .
C8 C9 1.413(9) .
C9 C10 1.352(8) .
C9 C11 1.498(8) .
C11 O1 1.243(8) .
C11 O2 1.262(8) .
C12 O5 1.448(8) .
C12 C14 1.500(10) .
C12 C13 1.523(8) .
C13 O7 1.235(8) .
C13 O6 1.253(9) .
O2 Zn1 1.942(4) .
O3 Zn1 1.980(5) .
O4 Zn1 2.017(5) .
O5 C1 1.404(7) 2_547
O5 Zn1 2.414(5) .
O6 Zn1 1.970(6) .
